data_7243355
loop_
_publ_author_name
'Ando, Rempei'
'Jin, Mingoo'
'Ito, Hajime'

_publ_section_title
;
 Charge-transfer crystal with segregated packing structure constructed
 with hexaarylbenzene and tetracyanoquinodimethane
;
_journal_issue 33
_journal_name_full CrystEngComm
_journal_page_first 5564
_journal_page_last 5568
_journal_paper_doi 10.1039/D1CE00726B
_journal_volume 23
_journal_year 2021
_chemical_formula_moiety '0.5(C36 H24 N6), 1.75(C12 H4 N4)'
_chemical_formula_sum 'C39 H19 N10'
_chemical_formula_weight 627.64
_space_group_crystal_system triclinic
_space_group_IT_number 2
_space_group_name_Hall '-P 1'
_space_group_name_H-M_alt 'P -1'
_atom_sites_solution_hydrogens geom
_atom_sites_solution_primary dual
_audit_creation_date 2021-02-09
_audit_creation_method
;
Olex2 1.2
(compiled 2018.05.29 svn.r3508 for OlexSys, GUI svn.r5506)
;
_audit_update_record
;
2021-07-27 deposited with the CCDC.	2021-08-09 downloaded from the CCDC.
;
_cell_angle_alpha 96.4080(10)
_cell_angle_beta 96.9700(10)
_cell_angle_gamma 94.6330(10)
_cell_formula_units_Z 4
_cell_length_a 7.74030(10)
_cell_length_b 17.6776(2)
_cell_length_c 23.7797(2)
_cell_measurement_reflns_used 17528
_cell_measurement_temperature 293(2)
_cell_measurement_theta_max 75.3940
_cell_measurement_theta_min 3.3180
_cell_volume 3194.85(6)
_computing_cell_refinement 'CrysAlisPro 1.171.40.45a (Rigaku OD, 2019)'
_computing_data_collection 'CrysAlisPro 1.171.40.45a (Rigaku OD, 2019)'
_computing_data_reduction 'CrysAlisPro 1.171.40.45a (Rigaku OD, 2019)'
_computing_molecular_graphics 'Olex2 (Dolomanov et al., 2009)'
_computing_publication_material 'Olex2 (Dolomanov et al., 2009)'
_computing_structure_refinement 'ShelXL (Sheldrick, 2015)'
_computing_structure_solution 'ShelXT (Sheldrick, 2015)'
_diffrn_ambient_temperature 293(2)
_diffrn_detector 'CCD plate'
_diffrn_detector_area_resol_mean 10.0000
_diffrn_detector_type HyPix
_diffrn_measured_fraction_theta_full 0.988
_diffrn_measured_fraction_theta_max 0.953
_diffrn_measurement_details
;
List of Runs (angles in degrees, time in seconds):

  # Type    Start    End  Width  t~exp~   \w     \q     \k     \f   Frames
#--------------------------------------------------------------------------
  1  \w    -68.00  12.00   0.50    6.51    --  -47.20  91.00 -27.00  160
  2  \w    -35.00  22.00   0.50    6.51    --  -47.20  37.00 -90.00  114
  3  \w    -58.00 -32.00   0.50   12.83    -- -102.00 103.00-163.14   52
  4  \w    -70.00 -30.00   0.50   12.83    -- -102.00  61.00 -90.00   80
  5  \w    -70.00 -34.00   0.50   12.83    -- -102.00  61.00 -60.00   72
  6  \w    -66.00 -41.00   0.50   12.83    -- -102.00  61.00   0.00   50
  7  \w    -93.00 -67.00   0.50   12.83    -- -102.00  91.00 -27.00   52
  8  \w   -106.00 -62.00   0.50   12.83    -- -102.00 103.00-163.14   88
  9  \w    -64.00 -38.00   0.50   12.83    -- -102.00  61.00-180.00   52
 10  \w   -157.00 -80.00   0.50   12.83    -- -102.00 -91.00-140.00  154
 11  \w   -111.00 -74.00   0.50    6.51    --  -47.20-125.00 -60.00   74
 12  \w   -115.00 -88.00   0.50   12.83    -- -102.00 -94.00 -30.00   54
 13  \w   -120.00 -95.00   0.50    6.51    --  -47.20-125.00  90.00   50
 14  \w   -175.00-141.00   0.50   12.83    -- -102.00 -94.00 -30.00   68
 15  \w   -165.00-121.00   0.50   12.83    -- -102.00 -61.00 -90.00   88
 16  \w    -71.00 -42.00   0.50   12.83    -- -102.00  61.00  90.00   58
 17  \w    -64.00 -39.00   0.50   12.83    -- -102.00  77.00 120.00   50
 18  \w   -124.00 -77.00   0.50   12.83    -- -102.00  77.00 120.00   94
 19  \w    -20.00  57.00   0.50    6.51    --   47.20 -91.00-140.00  154
 20  \w     45.00  70.00   0.50   12.83    --  104.75 -91.00-140.00   50
 21  \w     61.00 105.00   0.50   12.83    --  104.75 -94.00-120.00   88
 22  \w     81.00 106.00   0.50   12.83    --  104.75-125.00-180.00   50
 23  \w     34.00  80.00   0.50   12.83    --  104.75-125.00-180.00   92
 24  \w     32.00 108.00   0.50   12.83    --  104.75-125.00 -90.00  152
 25  \w     81.00 106.00   0.50   12.83    --  104.75 -94.00  30.00   50
 26  \w     47.00  98.00   0.50   12.83    --  104.75 -94.00  90.00  102
 27  \w     35.00 103.00   0.50   12.83    --  104.75 -94.00   0.00  136
 28  \w     46.00 112.00   0.50   12.83    --  104.75-125.00 -30.00  132
 29  \w     32.00  60.00   0.50   12.83    --  104.75 -94.00  30.00   56
 30  \w    -16.00  32.00   0.50    6.51    --   47.20 -37.00 120.00   96
 31  \w    -26.00  13.00   0.50    6.51    --   47.20 -19.00  60.00   78
 32  \w    -24.00   1.00   0.50    6.51    --   47.20 -19.00 -30.00   50
 33  \w    -11.00  38.00   0.50    6.51    --   47.20 -37.00 -90.00   98
 34  \w     92.00 139.00   0.50   12.83    --  104.75  30.00   0.00   94
 35  \w    143.00 177.00   0.50   12.83    --  104.75  30.00   0.00   68
 36  \w    113.00 151.00   0.50   12.83    --  104.75  91.00 -27.00   76
 37  \w    102.00 178.00   0.50   12.83    --  104.75 125.00 -90.00  152
 38  \w    109.00 177.00   0.50   12.83    --  104.75  30.00  90.00  136
 39  \w     86.00 167.00   0.50   12.83    --  104.75  77.00 -60.00  162
 40  \w     96.00 176.00   0.50   12.83    --  104.75  30.00  60.00  160
 41  \w    -20.00   8.00   0.50    6.51    --   47.20 -19.00-150.00   56
;
_diffrn_measurement_device 'four-circle diffractometer'
_diffrn_measurement_device_type 'XtaLAB Synergy R, DW system, HyPix'
_diffrn_measurement_method '\w scans'
_diffrn_orient_matrix_type 'CrysAlisPro convention (1999,Acta A55,543-557)'
_diffrn_orient_matrix_UB_11 0.0839679000
_diffrn_orient_matrix_UB_12 -0.0757925000
_diffrn_orient_matrix_UB_13 -0.0089308000
_diffrn_orient_matrix_UB_21 0.1398918000
_diffrn_orient_matrix_UB_22 0.0279098000
_diffrn_orient_matrix_UB_23 0.0515137000
_diffrn_orient_matrix_UB_31 -0.1181365000
_diffrn_orient_matrix_UB_32 -0.0351853000
_diffrn_orient_matrix_UB_33 0.0398937000
_diffrn_radiation_monochromator mirror
_diffrn_radiation_probe x-ray
_diffrn_radiation_type CuK\a
_diffrn_radiation_wavelength 1.54184
_diffrn_reflns_av_R_equivalents 0.0235
_diffrn_reflns_av_unetI/netI 0.0265
_diffrn_reflns_Laue_measured_fraction_full 0.988
_diffrn_reflns_Laue_measured_fraction_max 0.953
_diffrn_reflns_limit_h_max 9
_diffrn_reflns_limit_h_min -9
_diffrn_reflns_limit_k_max 21
_diffrn_reflns_limit_k_min -22
_diffrn_reflns_limit_l_max 29
_diffrn_reflns_limit_l_min -26
_diffrn_reflns_number 41505
_diffrn_reflns_point_group_measured_fraction_full 0.988
_diffrn_reflns_point_group_measured_fraction_max 0.953
_diffrn_reflns_theta_full 67.684
_diffrn_reflns_theta_max 76.316
_diffrn_reflns_theta_min 2.962
_diffrn_source 'Rotating-anode X-ray tube'
_diffrn_source_type 'Rigaku (Cu) X-ray Source'
_exptl_absorpt_coefficient_mu 0.657
_exptl_absorpt_correction_T_max 1.00000
_exptl_absorpt_correction_T_min 0.93205
_exptl_absorpt_correction_type multi-scan
_exptl_absorpt_process_details
;
CrysAlisPro 1.171.40.45a (Rigaku Oxford Diffraction, 2019)
Empirical absorption correction using spherical harmonics,
 implemented in SCALE3 ABSPACK scaling algorithm.
;
_exptl_crystal_colour 'bluish blue'
_exptl_crystal_colour_modifier bluish
_exptl_crystal_colour_primary blue
_exptl_crystal_density_diffrn 1.305
_exptl_crystal_description plate
_exptl_crystal_F_000 1292
_exptl_crystal_size_max 0.2
_exptl_crystal_size_mid 0.2
_exptl_crystal_size_min 0.01
_refine_diff_density_max 0.249
_refine_diff_density_min -0.319
_refine_diff_density_rms 0.034
_refine_ls_extinction_method none
_refine_ls_goodness_of_fit_ref 1.069
_refine_ls_hydrogen_treatment constr
_refine_ls_matrix_type full
_refine_ls_number_parameters 1042
_refine_ls_number_reflns 12782
_refine_ls_number_restraints 421
_refine_ls_restrained_S_all 1.080
_refine_ls_R_factor_all 0.0801
_refine_ls_R_factor_gt 0.0638
_refine_ls_shift/su_max 0.001
_refine_ls_shift/su_mean 0.000
_refine_ls_structure_factor_coef Fsqd
_refine_ls_weighting_details 'w=1/[\s^2^(Fo^2^)+(0.1113P)^2^+0.5653P] where P=(Fo^2^+2Fc^2^)/3'
_refine_ls_weighting_scheme calc
_refine_ls_wR_factor_gt 0.1940
_refine_ls_wR_factor_ref 0.2108
_reflns_Friedel_coverage 0.000
_reflns_number_gt 9328
_reflns_number_total 12782
_reflns_threshold_expression 'I > 2\s(I)'
_cod_data_source_file d1ce00726b2.cif
_cod_data_source_block adr-277-tcnq-hpyb-3
_cod_depositor_comments 'Adding full bibliography for 7243354--7243355.cif.'
_cod_original_cell_volume 3194.84(6)
_cod_database_code 7243355
_shelx_shelxl_version_number 2018/1
_chemical_oxdiff_formula 'C N H'
_shelx_space_group_comment
;
The symmetry employed for this shelxl refinement is uniquely defined
by the following loop, which should always be used as a source of
symmetry information in preference to the above space-group names.
They are only intended as comments.
;
_shelx_estimated_absorpt_t_max 0.993
_shelx_estimated_absorpt_t_min 0.880
_diffrn_oxdiff_digest_frames
;
010be7f3d78d0296d6988b31308b4f38b800025d611
;
_reflns_odcompleteness_completeness 98.87
_reflns_odcompleteness_iscentric 1
_reflns_odcompleteness_theta 66.97
_olex2_refinement_description
;
1. Fixed Uiso
 At 1.2 times of:
  All C(H) groups, All C(H,H) groups
2. Restrained distances
 N004-C00E \\sim N0-C00E
 with sigma of 0.02
 N004-C029 \\sim N0-C0
 with sigma of 0.02
 C00E-C02G \\sim C00E-C0AA
 with sigma of 0.02
 C02G-C02P \\sim C0AA-C1AA
 with sigma of 0.02
 C02P-C02H \\sim C1AA-C02H
 with sigma of 0.02
 C02H-C029 \\sim C02H-C0
 with sigma of 0.02
 N004-C02H \\sim N0-C02H
 with sigma of 0.04
 C00E-C02P \\sim C00E-C1AA
 with sigma of 0.04
 C00E-C029 \\sim C00E-C0
 with sigma of 0.04
 C02G-C02H \\sim C0AA-C02H
 with sigma of 0.04
 N01O-C02K \\sim N01P-C2AA
 with sigma of 0.02
 N01O-C01Z \\sim N01P-C01Z
 with sigma of 0.02
 C02K-C02L \\sim C2AA-C02L
 with sigma of 0.02
 C02L-C02M \\sim C02L-C02N
 with sigma of 0.02
 C02M-C02B \\sim C02N-C3AA
 with sigma of 0.02
 C02B-C01Z \\sim C3AA-C01Z
 with sigma of 0.02
 N01O-C02L \\sim N01P-C02L
 with sigma of 0.04
 C02K-C01Z \\sim C2AA-C01Z
 with sigma of 0.04
 C02L-C02B \\sim C02L-C3AA
 with sigma of 0.04
 C02M-C01Z \\sim C02N-C01Z
 with sigma of 0.04
 C025-C02D \\sim C025-C4AA
 with sigma of 0.02
 C025-N02N \\sim C025-N02O
 with sigma of 0.02
 C02D-C02E \\sim C4AA-C5AA
 with sigma of 0.02
 C02E-C02O \\sim C5AA-C02O
 with sigma of 0.02
 C02O-C02Q \\sim C02O-C02R
 with sigma of 0.02
 C02Q-N02N \\sim C02R-N02O
 with sigma of 0.02
 C025-C02E \\sim C025-C5AA
 with sigma of 0.04
 C025-C02Q \\sim C025-C02R
 with sigma of 0.04
 C02D-C02O \\sim C4AA-C02O
 with sigma of 0.04
 C02O-N02N \\sim C02O-N02O
 with sigma of 0.04
 N001-C00D \\sim N1-C00D
 with sigma of 0.02
 N001-C01I \\sim N1-C6AA
 with sigma of 0.02
 C00D-C00B \\sim C00D-C7AA
 with sigma of 0.02
 C00B-C01U \\sim C7AA-C01V
 with sigma of 0.02
 C01U-C01L \\sim C01V-C01L
 with sigma of 0.02
 C01L-C01I \\sim C01L-C6AA
 with sigma of 0.02
 N001-C01L \\sim N1-C01L
 with sigma of 0.04
 C00D-C01U \\sim C00D-C01V
 with sigma of 0.04
 C00D-C01I \\sim C00D-C6AA
 with sigma of 0.04
 C00B-C01L \\sim C7AA-C01L
 with sigma of 0.04
 C021-C023 \\sim C021-C2
 with sigma of 0.02
 N022-C02J \\sim N2-C8AA
 with sigma of 0.02
 N022-C023 \\sim N2-C2
 with sigma of 0.02
 C02J-C02F \\sim C8AA-C9AA
 with sigma of 0.02
 C02F-C02C \\sim C9AA-C0BA
 with sigma of 0.02
 C02C-C026 \\sim C0BA-C1
 with sigma of 0.02
 C026-C023 \\sim C1-C2
 with sigma of 0.02
 C021-N022 \\sim C021-N2
 with sigma of 0.04
 C021-C026 \\sim C021-C1
 with sigma of 0.04
 N022-C02F \\sim N2-C9AA
 with sigma of 0.04
 N022-C026 \\sim N2-C1
 with sigma of 0.04
 C02J-C02C \\sim C8AA-C0BA
 with sigma of 0.04
 C02J-C023 \\sim C8AA-C2
 with sigma of 0.04
 C02F-C026 \\sim C9AA-C1
 with sigma of 0.04
 C02C-C023 \\sim C0BA-C2
 with sigma of 0.04
 C019-N01T \\sim C019-N01U
 with sigma of 0.02
 C019-C027 \\sim C019-C3
 with sigma of 0.02
 N01T-C02I \\sim N01U-C1BA
 with sigma of 0.02
 C02I-C028 \\sim C1BA-C028
 with sigma of 0.02
 C028-C02A \\sim C028-C2BA
 with sigma of 0.02
 C02A-C027 \\sim C2BA-C3
 with sigma of 0.02
 C019-C02I \\sim C019-C1BA
 with sigma of 0.04
 C019-C02A \\sim C019-C2BA
 with sigma of 0.04
 N01T-C028 \\sim N01U-C028
 with sigma of 0.04
 C028-C027 \\sim C028-C3
 with sigma of 0.04
3. Uiso/Uaniso restraints and constraints
C02D \\sim C025 \\sim N02N \\sim C02Q \\sim C02O \\sim C02E: within 1.7A with
sigma of 0.04 and sigma for terminal atoms of 0.08
C01Z \\sim N01O \\sim C02K \\sim C02L \\sim C02M \\sim C02B: within 1.7A with
sigma of 0.04 and sigma for terminal atoms of 0.08
C0AA \\sim N0 \\sim C0 \\sim C1AA \\sim C00E \\sim C02H: within 1.7A with sigma
of 0.04 and sigma for terminal atoms of 0.08
C01Z \\sim N01P \\sim C2AA \\sim C02L \\sim C02N \\sim C3AA: within 1.7A with
sigma of 0.04 and sigma for terminal atoms of 0.08
C02B \\sim C01Z \\sim N01O \\sim C02K \\sim C02L \\sim C02M: within 1.7A with
sigma of 0.04 and sigma for terminal atoms of 0.08
C4AA \\sim C5AA \\sim C15 \\sim C02R \\sim N02O \\sim C025: within 1.7A with
sigma of 0.04 and sigma for terminal atoms of 0.08
C025 \\sim N02N \\sim C02Q \\sim C02O \\sim C02E \\sim C02D: within 1.7A with
sigma of 0.04 and sigma for terminal atoms of 0.08
4. Rigid body (RIGU) restrains
 C02Q, N02N, C025, C02D, C02E, C02O
 with sigma for 1-2 distances of 0.004 and sigma for 1-3 distances of 0.004
 C02B, N01O, C02K, C02L, C02M
 with sigma for 1-2 distances of 0.004 and sigma for 1-3 distances of 0.004
 C00E, C02H, C0AA, N0, C0, C1AA
 with sigma for 1-2 distances of 0.004 and sigma for 1-3 distances of 0.004
 N01O, C02K, C02L, C02M, C02B, C01Z
 with sigma for 1-2 distances of 0.004 and sigma for 1-3 distances of 0.004
 C02L, C01Z, N01P, C2AA, C02N, C3AA
 with sigma for 1-2 distances of 0.004 and sigma for 1-3 distances of 0.004
 C4AA, C5AA, C15, C02R, N02O, C025
 with sigma for 1-2 distances of 0.004 and sigma for 1-3 distances of 0.004
 C025, N02N, C02Q, C02E, C02O, C02D
 with sigma for 1-2 distances of 0.004 and sigma for 1-3 distances of 0.004
5. Others
 Fixed Sof: N001(0.65) C00B(0.65) H00B(0.65) C01U(0.65) H01U(0.65) H01L(0.65)
 H01A(0.35) C01I(0.65) H01I(0.65) N004(0.7) C02G(0.7) H02G(0.7) C02P(0.7)
 H02P(0.7) H02H(0.7) H02I(0.3) C029(0.7) H029(0.7) N01T(0.5) C02I(0.5)
 H02S(0.5) H028(0.5) H02T(0.5) C02A(0.5) H02U(0.5) C027(0.5) H027(0.5)
 N01O(0.7) C02K(0.7) H02K(0.7) H02L(0.7) H02A(0.3) C02M(0.7) H02M(0.7)
 C02B(0.7) H02B(0.7) N022(0.65) C02J(0.65) H02J(0.65) C02F(0.65) H02F(0.65)
 C02C(0.65) H02C(0.65) C026(0.65) H026(0.65) C023(0.65) C02D(0.65) H02D(0.65)
 C02E(0.65) H02E(0.65) C02O(0.65) H02O(0.65) C02Q(0.65) H02Q(0.65) N02N(0.65)
 C0AA(0.3) H0AA(0.3) N0(0.3) C0(0.3) H0(0.3) C1AA(0.3) H1AA(0.3) N01P(0.3)
 C2AA(0.3) H2AA(0.3) C02N(0.3) H02N(0.3) C3AA(0.3) H3AA(0.3) N02O(0.35)
 C02R(0.35) H02R(0.35) C4AA(0.35) H4AA(0.35) C5AA(0.35) H5AA(0.35) C15(0.35)
 H15(0.35) N1(0.35) C6AA(0.35) H6AA(0.35) C01V(0.35) H01V(0.35) C7AA(0.35)
 H7AA(0.35) C1(0.35) H1(0.35) C2(0.35) N2(0.35) C8AA(0.35) H8AA(0.35)
 C9AA(0.35) H9AA(0.35) C0BA(0.35) H0BA(0.35) N01U(0.5) C1BA(0.5) H1BA(0.5)
 C2BA(0.5) H2BA(0.5) C3(0.5) H3(0.5)
6.a Aromatic/amide H refined with riding coordinates:
 C00B(H00B), C01U(H01U), C01L(H01L), C01L(H01A), C01I(H01I), C02G(H02G),
 C02P(H02P), C02H(H02H), C02H(H02I), C029(H029), C005(H005), C00F(H00F),
 C00I(H00I), C00L(H00L), C00M(H00M), C00P(H00P), C00R(H00R), C00U(H00U),
 C00W(H00W), C00Y(H00Y), C011(H011), C016(H016), C02I(H02S), C028(H028),
 C028(H02T), C02A(H02U), C027(H027), C01E(H01E), C01J(H01J), C02K(H02K),
 C02L(H02L), C02L(H02A), C02M(H02M), C02B(H02B), C02J(H02J), C02F(H02F),
 C02C(H02C), C026(H026), C02D(H02D), C02E(H02E), C02O(H02O), C02Q(H02Q),
 C0AA(H0AA), C0(H0), C1AA(H1AA), C2AA(H2AA), C02N(H02N), C3AA(H3AA), C02R(H02R),
  C4AA(H4AA), C5AA(H5AA), C15(H15), C6AA(H6AA), C01V(H01V), C7AA(H7AA), C1(H1),
 C8AA(H8AA), C9AA(H9AA), C0BA(H0BA), C1BA(H1BA), C2BA(H2BA), C3(H3)
6.b Fitted hexagon refined as free rotating group:
 N001(C00D,C00B,C01U,C01L,C01I), N004(C00E,C02G,C02P,C02H,C029), C019(N01T,
 C02I,C028,C02A,C027), N01O(C02K,C02L,C02M,C02B,C01Z), N022(C02J,C02F,C02C,C026,
 C023), C025(C02D,C02E,C02O,C02Q,N02N), C1(C2,N2,C8AA,C9AA,C0BA)
;
_olex2_submission_special_instructions 'No special instructions were received'
_oxdiff_exptl_absorpt_empirical_details
;
Empirical correction (ABSPACK) includes:
- Absorption correction using spherical harmonics
- Frame scaling
;
_oxdiff_exptl_absorpt_empirical_full_max 1.353
_oxdiff_exptl_absorpt_empirical_full_min 0.773

loop_
_space_group_symop_operation_xyz
'x, y, z'
'-x, -y, -z'

loop_
_atom_site_label
_atom_site_type_symbol
_atom_site_fract_x
_atom_site_fract_y
_atom_site_fract_z
_atom_site_U_iso_or_equiv
_atom_site_adp_type
_atom_site_occupancy
_atom_site_site_symmetry_order
_atom_site_calc_flag
_atom_site_refinement_flags_posn
_atom_site_refinement_flags_adp
_atom_site_refinement_flags_occupancy
_atom_site_disorder_assembly
_atom_site_disorder_group
N001 N 0.8414(3) 0.83696(18) 0.5749(2) 0.077(3) Uani 0.65 1 d D . P A 1
C00D C 0.7803(2) 0.90278(9) 0.55613(8) 0.0613(4) Uani 1 1 d DG . . . .
C00B C 0.6119(3) 0.92026(19) 0.5634(2) 0.083(5) Uani 0.65 1 d DG . P A 1
H00B H 0.570957 0.964302 0.550772 0.099 Uiso 0.65 1 calc R . P A 1
C01U C 0.5046(3) 0.8719(2) 0.5894(2) 0.079(3) Uani 0.65 1 d DG . P A 1
H01U H 0.391927 0.883615 0.594266 0.095 Uiso 0.65 1 calc R . P A 1
C01L C 0.5658(3) 0.80610(14) 0.60825(11) 0.0904(8) Uani 1 1 d DG . . . .
H01L H 0.493992 0.773754 0.625682 0.109 Uiso 0.65 1 calc R . P A 1
H01A H 0.494482 0.774102 0.626112 0.109 Uiso 0.35 1 calc R . P A 2
C01I C 0.7342(4) 0.78862(19) 0.6010(2) 0.094(4) Uani 0.65 1 d DG . P A 1
H01I H 0.775088 0.744578 0.613603 0.113 Uiso 0.65 1 calc R . P A 1
C002 C 1.1410(2) 1.04733(10) 0.53138(9) 0.0617(4) Uani 1 1 d . . . . .
N003 N 1.0034(3) 0.72491(11) 0.33402(10) 0.0900(6) Uani 1 1 d . . . . .
N004 N 1.1399(4) 0.93454(9) 0.63951(9) 0.0706(10) Uani 0.7 1 d D . P B 1
C00E C 1.0746(2) 0.99975(9) 0.62096(6) 0.0635(5) Uani 1 1 d DG U . . .
C02G C 1.0509(3) 1.06091(11) 0.66046(9) 0.0846(10) Uani 0.7 1 d DG . P B 1
H02G H 1.007280 1.104541 0.648054 0.102 Uiso 0.7 1 calc R . P B 1
C02P C 1.0926(4) 1.05687(16) 0.71851(8) 0.1193(17) Uani 0.7 1 d DG . P B 1
H02P H 1.076715 1.097792 0.744940 0.143 Uiso 0.7 1 calc R . P B 1
C02H C 1.1578(4) 0.99166(18) 0.73706(7) 0.1263(12) Uani 1 1 d DG U . . .
H02H H 1.185654 0.988953 0.775897 0.152 Uiso 0.7 1 calc R . P B 1
H02I H 1.212533 1.001103 0.774528 0.152 Uiso 0.3 1 calc R . P B 2
C029 C 1.1815(5) 0.93049(14) 0.69756(10) 0.0965(18) Uani 0.7 1 d DG . P B 1
H029 H 1.225159 0.886862 0.709968 0.116 Uiso 0.7 1 calc R . P B 1
C005 C -0.0716(2) 0.57358(11) 0.15136(8) 0.0614(4) Uani 1 1 d . . . . .
H005 H -0.191409 0.576748 0.144160 0.074 Uiso 1 1 calc R . . . .
C006 C 1.0369(2) 0.99966(10) 0.55940(8) 0.0601(4) Uani 1 1 d . . . . .
C007 C 1.0436(2) 0.66499(12) 0.32394(9) 0.0660(5) Uani 1 1 d . . . . .
C008 C -0.0044(2) 0.50140(11) 0.14059(8) 0.0570(4) Uani 1 1 d . . . . .
C009 C 1.1013(2) 0.59079(11) 0.31188(8) 0.0576(4) Uani 1 1 d . . . . .
C00A C 0.7546(2) 0.39480(10) 0.25132(8) 0.0572(4) Uani 1 1 d . . . . .
C00C C 0.3307(2) 0.70108(11) 0.20533(9) 0.0645(5) Uani 1 1 d . . . . .
C00F C 0.9402(2) 0.39037(11) 0.26101(8) 0.0594(4) Uani 1 1 d . . . . .
H00F H 0.984366 0.343446 0.253446 0.071 Uiso 1 1 calc R . . . .
C00G C 0.8961(2) 0.95259(10) 0.52764(9) 0.0627(5) Uani 1 1 d . . . . .
C00H C 0.9887(2) 0.52653(10) 0.29219(7) 0.0545(4) Uani 1 1 d . . . . .
C00I C 0.6927(2) 0.46857(11) 0.26269(8) 0.0606(4) Uani 1 1 d . . . . .
H00I H 0.573203 0.473117 0.256559 0.073 Uiso 1 1 calc R . . . .
N00J N 0.8821(3) 0.26578(12) 0.36906(11) 0.0945(6) Uani 1 1 d . . . . .
C00K C 0.8873(2) 0.46267(11) 0.41342(7) 0.0582(4) Uani 1 1 d . . . . .
C00L C 0.9368(2) 0.59871(12) 0.44450(8) 0.0621(4) Uani 1 1 d . . . . .
H00L H 0.892020 0.645578 0.451700 0.075 Uiso 1 1 calc R . . . .
C00M C 0.1807(2) 0.49934(11) 0.15145(8) 0.0602(4) Uani 1 1 d . . . . .
H00M H 0.228583 0.453157 0.144419 0.072 Uiso 1 1 calc R . . . .
N00N N -0.0006(3) 0.30435(12) 0.09893(11) 0.0966(6) Uani 1 1 d . . . . .
N00O N 1.4355(2) 0.58862(11) 0.32951(9) 0.0797(5) Uani 1 1 d . . . . .
C00P C 0.8029(2) 0.53123(11) 0.28196(8) 0.0597(4) Uani 1 1 d . . . . .
H00P H 0.758604 0.578280 0.288796 0.072 Uiso 1 1 calc R . . . .
C00Q C 1.2367(2) 0.65951(12) 0.47650(9) 0.0657(5) Uani 1 1 d . . . . .
C00R C 0.0348(2) 0.63727(11) 0.17173(9) 0.0621(4) Uani 1 1 d . . . . .
H00R H -0.013099 0.683497 0.178475 0.074 Uiso 1 1 calc R . . . .
N00S N -0.4485(2) 0.43375(12) 0.10091(10) 0.0892(6) Uani 1 1 d . . . . .
C00T C 1.1210(2) 0.59474(11) 0.45514(8) 0.0595(4) Uani 1 1 d . . . . .
C00U C 0.8261(2) 0.53619(11) 0.42428(8) 0.0617(4) Uani 1 1 d . . . . .
H00U H 0.706910 0.541084 0.417234 0.074 Uiso 1 1 calc R . . . .
C00V C 0.2202(2) 0.63524(10) 0.18324(8) 0.0579(4) Uani 1 1 d . . . . .
C00W C 1.0510(2) 0.45265(11) 0.28077(8) 0.0579(4) Uani 1 1 d . . . . .
H00W H 1.170393 0.447907 0.287190 0.069 Uiso 1 1 calc R . . . .
N00X N 0.4395(2) 0.39760(13) 0.36987(11) 0.0928(6) Uani 1 1 d . . . . .
C00Y C 1.0719(2) 0.45872(11) 0.42387(8) 0.0619(4) Uani 1 1 d . . . . .
H00Y H 1.116721 0.411841 0.416846 0.074 Uiso 1 1 calc R . . . .
C00Z C 1.2872(2) 0.58855(11) 0.32177(8) 0.0613(4) Uani 1 1 d . . . . .
C010 C 1.1768(3) 0.73237(14) 0.48921(10) 0.0770(6) Uani 1 1 d . . . . .
C011 C 0.0716(2) 0.43047(12) -0.00922(8) 0.0628(4) Uani 1 1 d . . . . .
H011 H 0.118266 0.383923 -0.015707 0.075 Uiso 1 1 calc R . . . .
C012 C 0.1147(2) 0.56697(11) 0.02081(8) 0.0598(4) Uani 1 1 d . . . . .
C013 C 0.6396(2) 0.33049(11) 0.23195(9) 0.0635(4) Uani 1 1 d . . . . .
N014 N 0.6632(3) 0.69724(13) 0.22403(10) 0.0916(6) Uani 1 1 d . . . . .
C015 C 0.2260(3) 0.63207(12) 0.04097(9) 0.0656(5) Uani 1 1 d . . . . .
C016 C 0.2874(2) 0.56326(11) 0.17174(8) 0.0599(4) Uani 1 1 d . . . . .
H016 H 0.407352 0.560216 0.178364 0.072 Uiso 1 1 calc R . . . .
N017 N 1.5691(3) 0.65439(14) 0.49377(11) 0.0996(7) Uani 1 1 d . . . . .
N018 N 1.1276(3) 0.79085(13) 0.49995(12) 0.1063(8) Uani 1 1 d . . . . .
C019 C 1.2851(2) 1.09882(10) 0.56408(8) 0.0659(5) Uani 1 1 d D . . . .
N01T N 1.4377(4) 1.06859(12) 0.5843(2) 0.096(3) Uani 0.5 1 d DG . P C 1
C02I C 1.5752(4) 1.11620(18) 0.6161(2) 0.132(5) Uani 0.5 1 d DG . P C 1
H02S H 1.677292 1.095971 0.629602 0.159 Uiso 0.5 1 calc R . P C 1
C028 C 1.5602(3) 1.19403(16) 0.62775(13) 0.1171(11) Uani 1 1 d DG . . C .
H028 H 1.652211 1.225883 0.649052 0.140 Uiso 0.5 1 calc R . P D 1
H02T H 1.656346 1.223408 0.648897 0.140 Uiso 0.5 1 calc R . P E 2
C02A C 1.4076(5) 1.22426(11) 0.6076(2) 0.084(2) Uani 0.5 1 d DG . P C 1
H02U H 1.397574 1.276341 0.615365 0.100 Uiso 0.5 1 calc R . P C 1
C027 C 1.2701(4) 1.17666(12) 0.5757(2) 0.075(2) Uani 0.5 1 d DG . P C 1
H027 H 1.168017 1.196887 0.562226 0.090 Uiso 0.5 1 calc R . P C 1
C01A C -0.1139(2) 0.43517(11) 0.12016(8) 0.0613(4) Uani 1 1 d . . . . .
N01B N 0.5600(3) 0.63157(14) 0.06230(11) 0.0989(7) Uani 1 1 d . . . . .
C01C C -0.0485(3) 0.36303(12) 0.10894(9) 0.0695(5) Uani 1 1 d . . . . .
C01D C 0.7730(2) 0.39708(11) 0.39255(8) 0.0621(4) Uani 1 1 d . . . . .
C01E C 0.1793(2) 0.49343(12) 0.01068(8) 0.0621(4) Uani 1 1 d . . . . .
H01E H 0.298727 0.489417 0.018115 0.075 Uiso 1 1 calc R . . . .
C01F C 0.5152(3) 0.69905(12) 0.21631(10) 0.0689(5) Uani 1 1 d . . . . .
C01G C 0.8341(3) 0.32463(12) 0.37995(10) 0.0697(5) Uani 1 1 d . . . . .
C01H C 1.4214(3) 0.65641(13) 0.48608(10) 0.0729(5) Uani 1 1 d . . . . .
C01J C 1.1822(2) 0.52137(12) 0.44367(8) 0.0630(4) Uani 1 1 d . . . . .
H01J H 1.301611 0.516680 0.450050 0.076 Uiso 1 1 calc R . . . .
C01K C 0.2661(3) 0.77331(13) 0.21665(11) 0.0776(6) Uani 1 1 d . . . . .
C01M C 0.1661(3) 0.70622(14) 0.05005(11) 0.0801(6) Uani 1 1 d . . . . .
N01N N 0.3065(3) 0.33587(14) 0.21723(13) 0.1094(8) Uani 1 1 d . . . . .
N01O N -0.3640(3) 0.95100(14) 0.08144(11) 0.0790(9) Uani 0.7 1 d D U P F 1
C02K C -0.4681(3) 0.91184(17) 0.11449(15) 0.1035(16) Uani 0.7 1 d DG U P F 1
H02K H -0.584997 0.920720 0.114205 0.124 Uiso 0.7 1 calc R . P F 1
C02L C -0.3976(4) 0.8594(2) 0.14796(18) 0.1653(19) Uani 1 1 d DG U . . .
H02L H -0.467270 0.833188 0.170071 0.198 Uiso 0.7 1 calc R . P F 1
H02A H -0.484965 0.828339 0.160095 0.198 Uiso 0.3 1 calc R . P F 2
C02M C -0.2229(5) 0.8461(3) 0.1484(2) 0.171(5) Uani 0.7 1 d DG U P F 1
H02M H -0.175698 0.811024 0.170773 0.205 Uiso 0.7 1 calc R . P F 1
C02B C -0.1187(3) 0.8853(2) 0.11533(19) 0.109(3) Uani 0.7 1 d DG U P F 1
H02B H -0.001850 0.876392 0.115609 0.131 Uiso 0.7 1 calc R . P F 1
C01Z C -0.1893(3) 0.93772(12) 0.08186(11) 0.0890(7) Uani 1 1 d DG U . . .
C01P C 0.5886(3) 0.39860(12) 0.38040(10) 0.0689(5) Uani 1 1 d . . . . .
N01Q N 0.2166(4) 0.83184(14) 0.22506(14) 0.1185(9) Uani 1 1 d . . . . .
C01R C 0.4112(3) 0.63094(13) 0.05263(10) 0.0727(5) Uani 1 1 d . . . . .
C01S C 0.6944(3) 0.25626(13) 0.21976(10) 0.0754(5) Uani 1 1 d . . . . .
N01V N 0.1235(4) 0.76603(14) 0.05695(13) 0.1170(8) Uani 1 1 d . . . . .
C01W C -0.2990(3) 0.43508(12) 0.10938(9) 0.0670(5) Uani 1 1 d . . . . .
N01X N 0.7332(4) 0.19572(13) 0.20946(12) 0.1095(8) Uani 1 1 d . . . . .
C01Y C 0.4551(3) 0.33399(12) 0.22339(11) 0.0765(6) Uani 1 1 d . . . . .
C020 C -0.0929(3) 0.97166(13) 0.04081(14) 0.0881(7) Uani 1 1 d . . . . .
C021 C -0.1489(3) 0.94858(13) -0.01770(14) 0.0883(7) Uani 1 1 d D . . . .
N022 N -0.4636(6) 0.90885(19) -0.05260(15) 0.0851(11) Uani 0.65 1 d D . P G 1
C02J C -0.6009(5) 0.8515(3) -0.06628(19) 0.1035(17) Uani 0.65 1 d DG . P G 1
H02J H -0.713814 0.863992 -0.076746 0.124 Uiso 0.65 1 calc R . P G 1
C02F C -0.5695(7) 0.7755(2) -0.0643(2) 0.101(2) Uani 0.65 1 d DG . P G 1
H02F H -0.661417 0.737076 -0.073477 0.122 Uiso 0.65 1 calc R . P G 1
C02C C -0.4008(8) 0.7568(2) -0.0487(3) 0.098(2) Uani 0.65 1 d DG . P G 1
H02C H -0.379813 0.705892 -0.047377 0.117 Uiso 0.65 1 calc R . P G 1
C026 C -0.2635(6) 0.8141(3) -0.0350(3) 0.090(2) Uani 0.65 1 d DG . P G 1
H026 H -0.150603 0.801623 -0.024546 0.108 Uiso 0.65 1 calc R . P G 1
C023 C -0.2949(5) 0.8902(3) -0.0370(2) 0.0720(14) Uani 0.65 1 d DG . P G 1
C024 C -0.0566(3) 0.97612(12) -0.05867(13) 0.0838(7) Uani 1 1 d . . . . .
C025 C -0.1153(3) 0.94901(12) -0.11940(9) 0.0891(7) Uani 1 1 d D U . . .
C02D C -0.0914(5) 0.87715(13) -0.14587(15) 0.0971(17) Uani 0.65 1 d DG U P H 1
H02D H -0.032598 0.843125 -0.125260 0.117 Uiso 0.65 1 calc R . P H 1
C02E C -0.1553(7) 0.85615(18) -0.20316(16) 0.114(2) Uani 0.65 1 d DG U P H 1
H02E H -0.139236 0.808075 -0.220876 0.136 Uiso 0.65 1 calc R . P H 1
C02O C -0.2431(6) 0.9070(3) -0.23397(11) 0.122(2) Uani 0.65 1 d DG U P H 1
H02O H -0.285840 0.892955 -0.272300 0.147 Uiso 0.65 1 calc R . P H 1
C02Q C -0.2670(6) 0.9789(2) -0.20750(11) 0.145(2) Uani 0.65 1 d DG U P H 1
H02Q H -0.325807 1.012887 -0.228110 0.174 Uiso 0.65 1 calc R . P H 1
N02N N -0.2031(5) 0.99986(14) -0.15021(11) 0.1162(14) Uani 0.65 1 d DG U P H 1
C0AA C 0.9545(15) 1.0232(7) 0.6572(4) 0.108(3) Uani 0.3 1 d D U P B 2
H0AA H 0.851514 1.042808 0.643706 0.130 Uiso 0.3 1 calc R . P B 2
N0 N 1.1894(13) 0.9571(6) 0.6389(4) 0.088(3) Uani 0.3 1 d D U P B 2
C0 C 1.214(2) 0.9528(7) 0.6932(4) 0.101(4) Uani 0.3 1 d D U P B 2
H0 H 1.284069 0.914926 0.703290 0.121 Uiso 0.3 1 calc R . P B 2
C1AA C 0.9991(16) 1.0154(8) 0.7149(5) 0.131(4) Uani 0.3 1 d D U P B 2
H1AA H 0.918337 1.026703 0.739819 0.157 Uiso 0.3 1 calc R . P B 2
N01P N -0.3147(17) 0.9753(8) 0.1051(7) 0.161(6) Uani 0.3 1 d D U P F 2
C2AA C -0.413(2) 0.9339(9) 0.1365(10) 0.189(7) Uani 0.3 1 d D U P F 2
H2AA H -0.500870 0.958417 0.152140 0.226 Uiso 0.3 1 calc R . P F 2
C02N C -0.2416(15) 0.8385(9) 0.1393(6) 0.111(4) Uani 0.3 1 d D U P F 2
H02N H -0.198714 0.798461 0.157255 0.134 Uiso 0.3 1 calc R . P F 2
C3AA C -0.1446(18) 0.8735(9) 0.1054(8) 0.097(4) Uani 0.3 1 d D U P F 2
H3AA H -0.041623 0.853406 0.097438 0.117 Uiso 0.3 1 calc R . P F 2
N02O N -0.2870(10) 0.9599(5) -0.1411(6) 0.149(4) Uani 0.35 1 d D U P H 2
C02R C -0.3499(14) 0.9264(8) -0.1931(6) 0.145(4) Uani 0.35 1 d D U P H 2
H02R H -0.454767 0.940132 -0.210716 0.174 Uiso 0.35 1 calc R . P H 2
C4AA C -0.0304(14) 0.8956(6) -0.1443(7) 0.115(4) Uani 0.35 1 d D U P H 2
H4AA H 0.068862 0.878016 -0.125918 0.138 Uiso 0.35 1 calc R . P H 2
C5AA C -0.100(3) 0.8678(10) -0.1996(8) 0.168(6) Uani 0.35 1 d D U P H 2
H5AA H -0.030093 0.843191 -0.223582 0.201 Uiso 0.35 1 calc R . P H 2
C15 C -0.270(2) 0.8757(10) -0.2199(8) 0.149(5) Uani 0.35 1 d . U P H 2
H15 H -0.326613 0.845004 -0.252290 0.179 Uiso 0.35 1 calc R . P H 2
N1 N 0.6151(8) 0.9184(4) 0.5646(4) 0.069(6) Uani 0.35 1 d D . P A 2
C6AA C 0.5160(14) 0.8680(7) 0.5884(7) 0.111(9) Uani 0.35 1 d D . P A 2
H6AA H 0.401050 0.878210 0.591070 0.133 Uiso 0.35 1 calc R . P A 2
C01V C 0.7255(14) 0.7937(6) 0.6004(5) 0.089(7) Uani 0.35 1 d D . P A 2
H01V H 0.769230 0.749965 0.612681 0.106 Uiso 0.35 1 calc R . P A 2
C7AA C 0.8294(11) 0.8400(6) 0.5760(5) 0.063(5) Uani 0.35 1 d D . P A 2
H7AA H 0.942446 0.827443 0.572758 0.076 Uiso 0.35 1 calc R . P A 2
C1 C -0.2939(11) 0.8132(7) -0.0427(7) 0.099(5) Uani 0.35 1 d D . P G 2
H1 H -0.187226 0.792931 -0.044666 0.119 Uiso 0.35 1 calc R . P G 2
C2 C -0.2980(9) 0.8899(6) -0.0229(6) 0.119(6) Uani 0.35 1 d DG . P G 2
N2 N -0.4574(10) 0.9201(4) -0.0199(4) 0.132(4) Uani 0.35 1 d DG . P G 2
C8AA C -0.6127(9) 0.8736(5) -0.0368(5) 0.148(6) Uani 0.35 1 d DG . P G 2
H8AA H -0.719371 0.893826 -0.034813 0.177 Uiso 0.35 1 calc R . P G 2
C9AA C -0.6086(12) 0.7968(5) -0.0566(6) 0.145(7) Uani 0.35 1 d DG . P G 2
H9AA H -0.712509 0.765698 -0.067844 0.175 Uiso 0.35 1 calc R . P G 2
C0BA C -0.4492(15) 0.7666(5) -0.0595(7) 0.104(4) Uani 0.35 1 d DG . P G 2
H0BA H -0.446438 0.715250 -0.072771 0.125 Uiso 0.35 1 calc R . P G 2
N01U N 1.4410(7) 1.0767(3) 0.5640(4) 0.0881(18) Uani 0.5 1 d D . P C 2
C1BA C 1.5680(8) 1.1249(4) 0.5946(4) 0.113(3) Uani 0.5 1 d D . P C 2
H1BA H 1.680052 1.109897 0.593485 0.135 Uiso 0.5 1 calc R . P C 2
C2BA C 1.3972(10) 1.2124(5) 0.6252(5) 0.120(3) Uani 0.5 1 d D . P C 2
H2BA H 1.375634 1.258159 0.645316 0.144 Uiso 0.5 1 calc R . P C 2
C3 C 1.2590(10) 1.1668(4) 0.5942(5) 0.110(3) Uani 0.5 1 d D . P C 2
H3 H 1.146664 1.182101 0.593453 0.132 Uiso 0.5 1 calc R . P C 2

loop_
_atom_site_aniso_label
_atom_site_aniso_U_11
_atom_site_aniso_U_22
_atom_site_aniso_U_33
_atom_site_aniso_U_23
_atom_site_aniso_U_13
_atom_site_aniso_U_12
N001 0.071(4) 0.039(3) 0.121(6) 0.012(3) 0.014(3) 0.001(2)
C00D 0.0525(10) 0.0513(9) 0.0763(12) -0.0004(8) 0.0029(8) 0.0013(8)
C00B 0.045(5) 0.091(7) 0.107(8) -0.011(5) 0.009(4) 0.006(4)
C01U 0.056(4) 0.097(6) 0.086(6) 0.007(4) 0.013(3) 0.015(4)
C01L 0.0849(18) 0.0768(16) 0.1077(19) 0.0063(14) 0.0272(15) -0.0190(13)
C01I 0.066(4) 0.055(4) 0.161(9) 0.013(4) 0.019(4) -0.002(3)
C002 0.0553(9) 0.0476(9) 0.0779(12) 0.0057(8) -0.0031(8) 0.0008(7)
N003 0.0748(12) 0.0655(11) 0.1247(17) 0.0003(11) 0.0024(11) 0.0082(9)
N004 0.0743(19) 0.0562(17) 0.081(2) 0.0150(13) 0.0068(14) 0.0005(14)
C00E 0.0525(9) 0.0582(10) 0.0774(12) 0.0029(9) 0.0055(8) 0.0032(8)
C02G 0.083(2) 0.079(2) 0.091(2) -0.0054(18) 0.0101(19) 0.0255(18)
C02P 0.136(4) 0.137(4) 0.082(3) -0.024(3) 0.024(3) 0.036(3)
C02H 0.155(3) 0.151(3) 0.0765(17) 0.0135(19) 0.0173(18) 0.037(3)
C029 0.119(3) 0.086(3) 0.089(3) 0.038(2) 0.011(3) 0.005(3)
C005 0.0473(9) 0.0675(11) 0.0710(11) 0.0122(9) 0.0091(8) 0.0090(8)
C006 0.0538(9) 0.0485(9) 0.0750(11) 0.0052(8) -0.0003(8) 0.0034(7)
C007 0.0519(10) 0.0640(12) 0.0795(13) 0.0076(9) 0.0030(9) -0.0004(8)
C008 0.0520(9) 0.0602(10) 0.0593(10) 0.0126(8) 0.0062(7) 0.0032(7)
C009 0.0486(9) 0.0617(10) 0.0625(10) 0.0097(8) 0.0067(7) 0.0036(7)
C00A 0.0503(9) 0.0582(10) 0.0641(10) 0.0122(8) 0.0074(7) 0.0055(7)
C00C 0.0568(10) 0.0590(10) 0.0787(12) 0.0131(9) 0.0107(9) 0.0027(8)
C00F 0.0507(9) 0.0572(10) 0.0713(11) 0.0092(8) 0.0084(8) 0.0090(8)
C00G 0.0564(10) 0.0496(9) 0.0787(12) 0.0063(8) 0.0001(8) -0.0004(7)
C00H 0.0470(8) 0.0591(10) 0.0583(9) 0.0120(7) 0.0073(7) 0.0035(7)
C00I 0.0441(8) 0.0599(10) 0.0779(12) 0.0122(9) 0.0036(8) 0.0061(7)
N00J 0.0908(14) 0.0646(12) 0.1287(18) 0.0128(11) 0.0103(12) 0.0163(10)
C00K 0.0550(9) 0.0660(11) 0.0560(9) 0.0118(8) 0.0101(7) 0.0108(8)
C00L 0.0550(10) 0.0666(11) 0.0666(11) 0.0045(8) 0.0135(8) 0.0135(8)
C00M 0.0534(9) 0.0546(9) 0.0733(11) 0.0120(8) 0.0050(8) 0.0083(7)
N00N 0.0901(14) 0.0668(12) 0.1263(18) 0.0031(11) -0.0059(12) 0.0097(10)
N00O 0.0506(9) 0.0805(12) 0.1041(14) 0.0010(10) 0.0072(9) 0.0020(8)
C00P 0.0481(9) 0.0559(9) 0.0761(11) 0.0125(8) 0.0061(8) 0.0082(7)
C00Q 0.0547(10) 0.0704(12) 0.0707(11) -0.0022(9) 0.0114(8) 0.0091(8)
C00R 0.0527(9) 0.0599(10) 0.0754(12) 0.0105(9) 0.0108(8) 0.0102(8)
N00S 0.0555(10) 0.0894(13) 0.1182(16) 0.0057(11) 0.0055(10) -0.0014(9)
C00T 0.0535(9) 0.0684(11) 0.0566(10) 0.0030(8) 0.0098(7) 0.0081(8)
C00U 0.0501(9) 0.0687(11) 0.0679(11) 0.0083(9) 0.0115(8) 0.0106(8)
C00V 0.0523(9) 0.0572(10) 0.0658(10) 0.0139(8) 0.0084(8) 0.0051(7)
C00W 0.0453(8) 0.0642(10) 0.0654(10) 0.0104(8) 0.0085(7) 0.0082(7)
N00X 0.0582(11) 0.0926(14) 0.1285(17) 0.0179(12) 0.0137(11) 0.0044(9)
C00Y 0.0576(10) 0.0633(11) 0.0657(11) 0.0078(8) 0.0059(8) 0.0142(8)
C00Z 0.0517(10) 0.0633(11) 0.0672(11) 0.0050(8) 0.0075(8) -0.0008(8)
C010 0.0578(11) 0.0756(13) 0.0919(15) -0.0126(11) 0.0079(10) 0.0062(10)
C011 0.0587(10) 0.0679(11) 0.0652(11) 0.0105(9) 0.0113(8) 0.0188(9)
C012 0.0572(10) 0.0695(11) 0.0554(9) 0.0110(8) 0.0102(8) 0.0146(8)
C013 0.0557(10) 0.0607(10) 0.0730(11) 0.0097(9) 0.0038(8) 0.0028(8)
N014 0.0614(11) 0.0864(13) 0.1245(17) 0.0184(12) 0.0020(11) -0.0008(9)
C015 0.0603(10) 0.0712(12) 0.0669(11) 0.0099(9) 0.0107(9) 0.0118(9)
C016 0.0473(9) 0.0607(10) 0.0728(11) 0.0147(8) 0.0057(8) 0.0063(7)
N017 0.0564(11) 0.1120(17) 0.1238(17) -0.0166(13) 0.0126(11) 0.0088(10)
N018 0.0773(13) 0.0835(14) 0.147(2) -0.0259(13) -0.0013(13) 0.0191(11)
C019 0.0563(10) 0.0571(10) 0.0796(12) 0.0089(9) -0.0040(9) -0.0038(8)
N01T 0.080(4) 0.065(3) 0.128(6) 0.010(3) -0.052(4) 0.009(2)
C02I 0.111(6) 0.098(5) 0.162(9) 0.020(5) -0.089(5) 0.000(4)
C028 0.093(2) 0.100(2) 0.136(3) -0.0034(18) -0.0322(18) -0.0317(17)
C02A 0.085(4) 0.060(3) 0.096(5) 0.004(3) -0.004(3) -0.018(3)
C027 0.068(3) 0.055(3) 0.090(5) -0.002(3) -0.015(3) -0.008(2)
C01A 0.0551(10) 0.0630(11) 0.0654(11) 0.0121(8) 0.0051(8) 0.0024(8)
N01B 0.0625(12) 0.1045(16) 0.1278(18) 0.0114(13) 0.0082(11) 0.0071(10)
C01C 0.0619(11) 0.0641(12) 0.0790(13) 0.0108(10) -0.0014(9) -0.0016(9)
C01D 0.0575(10) 0.0628(11) 0.0683(11) 0.0148(8) 0.0104(8) 0.0074(8)
C01E 0.0520(9) 0.0728(12) 0.0645(11) 0.0121(9) 0.0085(8) 0.0172(9)
C01F 0.0584(11) 0.0606(11) 0.0869(14) 0.0156(9) 0.0059(9) -0.0027(8)
C01G 0.0605(11) 0.0654(12) 0.0839(13) 0.0156(10) 0.0080(9) 0.0047(9)
C01H 0.0598(12) 0.0743(13) 0.0808(13) -0.0084(10) 0.0118(10) 0.0036(9)
C01J 0.0510(9) 0.0729(12) 0.0660(11) 0.0064(9) 0.0062(8) 0.0160(8)
C01K 0.0666(12) 0.0610(12) 0.1047(17) 0.0075(11) 0.0133(11) 0.0041(10)
C01M 0.0773(14) 0.0726(14) 0.0911(15) 0.0043(11) 0.0168(12) 0.0104(11)
N01N 0.0601(12) 0.0923(15) 0.164(2) -0.0139(14) -0.0011(12) 0.0027(10)
N01O 0.0716(18) 0.0669(16) 0.099(2) 0.0052(14) 0.0279(15) -0.0078(13)
C02K 0.083(3) 0.096(3) 0.141(4) 0.024(3) 0.052(3) 0.003(2)
C02L 0.153(3) 0.156(3) 0.233(5) 0.104(3) 0.116(3) 0.042(3)
C02M 0.171(7) 0.124(6) 0.267(11) 0.096(7) 0.127(7) 0.065(6)
C02B 0.098(4) 0.084(4) 0.165(6) 0.033(3) 0.062(4) 0.031(3)
C01Z 0.0771(14) 0.0638(12) 0.135(2) 0.0183(13) 0.0435(14) 0.0042(10)
C01P 0.0601(11) 0.0647(11) 0.0838(13) 0.0149(10) 0.0132(9) 0.0031(9)
N01Q 0.1090(18) 0.0714(13) 0.176(3) 0.0019(15) 0.0273(17) 0.0213(12)
C01R 0.0620(12) 0.0769(13) 0.0793(13) 0.0103(10) 0.0099(10) 0.0047(10)
C01S 0.0705(12) 0.0630(12) 0.0893(15) 0.0063(10) 0.0005(10) 0.0054(10)
N01V 0.1182(19) 0.0782(15) 0.157(2) 0.0018(15) 0.0260(17) 0.0272(14)
C01W 0.0584(11) 0.0666(11) 0.0735(12) 0.0087(9) 0.0050(9) -0.0034(9)
N01X 0.1116(17) 0.0731(13) 0.138(2) -0.0001(13) -0.0013(15) 0.0219(12)
C01Y 0.0579(12) 0.0633(12) 0.1029(16) 0.0009(11) 0.0014(10) -0.0001(9)
C020 0.0774(14) 0.0599(12) 0.134(2) 0.0155(13) 0.0450(15) -0.0025(10)
C021 0.0794(14) 0.0599(12) 0.130(2) 0.0149(13) 0.0390(14) -0.0071(10)
N022 0.087(2) 0.074(2) 0.092(2) 0.0200(18) 0.002(2) -0.0047(17)
C02J 0.081(3) 0.095(4) 0.127(4) 0.009(3) -0.005(3) -0.007(3)
C02F 0.069(3) 0.080(3) 0.145(5) 0.020(3) -0.015(3) -0.019(3)
C02C 0.090(4) 0.070(3) 0.128(5) 0.030(3) -0.008(4) -0.016(3)
C026 0.078(3) 0.060(4) 0.125(5) 0.013(3) 0.004(3) -0.017(2)
C023 0.079(4) 0.062(3) 0.077(2) 0.0167(18) 0.021(2) -0.005(2)
C024 0.0760(13) 0.0571(11) 0.123(2) 0.0113(12) 0.0365(13) 0.0000(10)
C025 0.0789(14) 0.0654(13) 0.129(2) 0.0154(13) 0.0353(14) 0.0055(11)
C02D 0.086(4) 0.067(3) 0.142(4) 0.016(3) 0.030(3) 0.001(2)
C02E 0.113(6) 0.091(4) 0.130(4) -0.019(3) 0.029(4) -0.012(3)
C02O 0.144(6) 0.125(5) 0.100(3) 0.005(3) 0.034(3) 0.012(4)
C02Q 0.225(7) 0.130(4) 0.089(3) 0.017(3) 0.031(4) 0.050(5)
N02N 0.170(4) 0.091(3) 0.094(2) 0.016(2) 0.023(3) 0.042(3)
C0AA 0.104(7) 0.117(8) 0.111(6) 0.004(6) 0.029(5) 0.037(6)
N0 0.110(7) 0.081(5) 0.081(4) 0.026(4) 0.016(4) 0.027(5)
C0 0.161(11) 0.085(6) 0.076(5) 0.056(5) 0.031(6) 0.051(7)
C1AA 0.142(9) 0.149(11) 0.104(6) -0.011(7) 0.046(6) 0.017(8)
N01P 0.112(8) 0.174(11) 0.233(14) 0.088(10) 0.076(8) 0.072(8)
C2AA 0.068(6) 0.185(11) 0.35(2) 0.097(14) 0.094(10) 0.027(8)
C02N 0.120(8) 0.117(11) 0.113(8) 0.072(8) 0.026(7) 0.007(7)
C3AA 0.093(7) 0.084(7) 0.127(9) 0.051(6) 0.026(6) 0.011(5)
N02O 0.074(4) 0.091(5) 0.266(11) -0.021(6) -0.004(5) 0.005(4)
C02R 0.087(6) 0.130(9) 0.208(11) 0.007(7) -0.010(6) 0.015(6)
C4AA 0.085(6) 0.077(5) 0.205(10) 0.040(6) 0.079(6) 0.023(5)
C5AA 0.152(10) 0.150(12) 0.218(13) 0.000(10) 0.094(9) 0.040(10)
C15 0.138(9) 0.142(11) 0.174(11) 0.023(8) 0.057(8) -0.003(9)
N1 0.075(11) 0.059(8) 0.079(10) 0.029(7) 0.006(7) 0.017(6)
C6AA 0.059(8) 0.136(18) 0.127(17) -0.018(13) 0.035(9) -0.035(8)
C01V 0.135(15) 0.052(7) 0.091(9) 0.030(6) 0.046(8) 0.006(7)
C7AA 0.037(5) 0.068(9) 0.091(10) 0.009(7) 0.022(6) 0.015(5)
C1 0.066(5) 0.077(9) 0.152(13) 0.014(8) 0.009(6) 0.001(5)
C2 0.067(6) 0.076(7) 0.231(17) 0.057(8) 0.060(8) -0.014(5)
N2 0.059(4) 0.108(6) 0.230(13) 0.041(7) 0.020(6) -0.014(4)
C8AA 0.087(7) 0.101(8) 0.240(19) 0.025(10) -0.017(8) -0.029(6)
C9AA 0.089(7) 0.087(8) 0.27(2) 0.071(10) 0.012(9) 0.012(6)
C0BA 0.110(10) 0.062(5) 0.125(8) 0.017(5) -0.034(8) -0.018(6)
N01U 0.068(3) 0.069(3) 0.117(5) 0.014(3) -0.025(2) 0.000(2)
C1BA 0.058(3) 0.111(5) 0.151(7) 0.015(4) -0.057(3) 0.005(3)
C2BA 0.123(7) 0.102(5) 0.112(6) -0.040(5) -0.008(4) -0.028(5)
C3 0.086(5) 0.099(5) 0.124(7) -0.045(4) -0.013(4) 0.012(4)

loop_
_atom_type_symbol
_atom_type_description
_atom_type_scat_dispersion_real
_atom_type_scat_dispersion_imag
_atom_type_scat_source
C C 0.0181 0.0091 'International Tables Vol C Tables 4.2.6.8 and 6.1.1.4'
H H 0.0000 0.0000 'International Tables Vol C Tables 4.2.6.8 and 6.1.1.4'
N N 0.0311 0.0180 'International Tables Vol C Tables 4.2.6.8 and 6.1.1.4'

loop_
_geom_angle_atom_site_label_1
_geom_angle_atom_site_label_2
_geom_angle_atom_site_label_3
_geom_angle
_geom_angle_site_symmetry_1
_geom_angle_site_symmetry_3
_geom_angle_publ_flag
C00D N001 C01I 120.0 . . ?
N001 C00D C00B 120.0 . . ?
N001 C00D C00G 118.91(14) . . ?
C00B C00D C00G 121.08(14) . . ?
N1 C00D C00G 122.8(3) . . ?
C7AA C00D C00G 122.7(4) . . ?
C7AA C00D N1 114.5(4) . . ?
C00D C00B H00B 120.0 . . ?
C01U C00B C00D 120.0 . . ?
C01U C00B H00B 120.0 . . ?
C00B C01U H01U 120.0 . . ?
C00B C01U C01L 120.0 . . ?
C01L C01U H01U 120.0 . . ?
C01U C01L H01L 120.0 . . ?
C01U C01L C01I 120.0 . . ?
C01I C01L H01L 120.0 . . ?
C6AA C01L H01A 123.4 . . ?
C01V C01L H01A 123.4 . . ?
C01V C01L C6AA 113.2(6) . . ?
N001 C01I H01I 120.0 . . ?
C01L C01I N001 120.0 . . ?
C01L C01I H01I 120.0 . . ?
C006 C002 C00G 119.81(17) . 2_776 ?
C006 C002 C019 119.97(18) . . ?
C00G C002 C019 120.19(18) 2_776 . ?
C00E N004 C029 120.0 . . ?
N004 C00E C006 116.42(14) . . ?
C02G C00E N004 120.0 . . ?
C02G C00E C006 123.57(14) . . ?
C0AA C00E C006 120.9(5) . . ?
N0 C00E C006 117.2(4) . . ?
N0 C00E C0AA 118.5(6) . . ?
C00E C02G H02G 120.0 . . ?
C00E C02G C02P 120.0 . . ?
C02P C02G H02G 120.0 . . ?
C02G C02P H02P 120.0 . . ?
C02H C02P C02G 120.0 . . ?
C02H C02P H02P 120.0 . . ?
C02P C02H H02H 120.0 . . ?
C02P C02H C029 120.0 . . ?
C029 C02H H02H 120.0 . . ?
C0 C02H H02I 127.6 . . ?
C0 C02H C1AA 104.9(8) . . ?
C1AA C02H H02I 127.6 . . ?
N004 C029 H029 120.0 . . ?
C02H C029 N004 120.0 . . ?
C02H C029 H029 120.0 . . ?
C008 C005 H005 119.3 . . ?
C00R C005 H005 119.3 . . ?
C00R C005 C008 121.39(17) . . ?
C002 C006 C00E 119.95(16) . . ?
C002 C006 C00G 119.14(18) . . ?
C00G C006 C00E 120.91(17) . . ?
N003 C007 C009 177.7(2) . . ?
C005 C008 C00M 117.44(17) . . ?
C01A C008 C005 121.65(17) . . ?
C01A C008 C00M 120.90(17) . . ?
C007 C009 C00Z 114.54(16) . . ?
C00H C009 C007 123.08(16) . . ?
C00H C009 C00Z 122.37(17) . . ?
C00I C00A C00F 117.39(16) . . ?
C013 C00A C00F 121.50(17) . . ?
C013 C00A C00I 121.10(16) . . ?
C00V C00C C01F 121.30(18) . . ?
C00V C00C C01K 122.09(18) . . ?
C01K C00C C01F 116.60(18) . . ?
C00A C00F H00F 119.4 . . ?
C00W C00F C00A 121.29(17) . . ?
C00W C00F H00F 119.4 . . ?
C002 C00G C00D 118.33(16) 2_776 . ?
C002 C00G C006 121.05(18) 2_776 . ?
C006 C00G C00D 120.61(18) . . ?
C009 C00H C00P 120.77(16) . . ?
C009 C00H C00W 121.66(16) . . ?
C00W C00H C00P 117.57(16) . . ?
C00A C00I H00I 119.2 . . ?
C00P C00I C00A 121.65(16) . . ?
C00P C00I H00I 119.2 . . ?
C00U C00K C00Y 116.87(17) . . ?
C01D C00K C00U 122.02(17) . . ?
C01D C00K C00Y 121.11(17) . . ?
C00T C00L H00L 119.2 . . ?
C00U C00L H00L 119.2 . . ?
C00U C00L C00T 121.58(17) . . ?
C008 C00M H00M 119.4 . . ?
C016 C00M C008 121.13(17) . . ?
C016 C00M H00M 119.4 . . ?
C00H C00P H00P 119.6 . . ?
C00I C00P C00H 120.86(17) . . ?
C00I C00P H00P 119.6 . . ?
C00T C00Q C010 121.82(17) . . ?
C00T C00Q C01H 122.20(18) . . ?
C010 C00Q C01H 115.97(18) . . ?
C005 C00R H00R 119.4 . . ?
C005 C00R C00V 121.29(17) . . ?
C00V C00R H00R 119.4 . . ?
C00Q C00T C00L 121.81(17) . . ?
C00Q C00T C01J 121.39(17) . . ?
C01J C00T C00L 116.80(17) . . ?
C00K C00U H00U 119.2 . . ?
C00L C00U C00K 121.55(17) . . ?
C00L C00U H00U 119.2 . . ?
C00C C00V C00R 121.40(17) . . ?
C00C C00V C016 121.36(16) . . ?
C016 C00V C00R 117.24(16) . . ?
C00F C00W C00H 121.22(16) . . ?
C00F C00W H00W 119.4 . . ?
C00H C00W H00W 119.4 . . ?
C00K C00Y H00Y 119.3 . . ?
C01J C00Y C00K 121.43(17) . . ?
C01J C00Y H00Y 119.3 . . ?
N00O C00Z C009 178.3(2) . . ?
N018 C010 C00Q 179.2(3) . . ?
C012 C011 H011 119.2 2_565 . ?
C01E C011 H011 119.2 . . ?
C01E C011 C012 121.68(18) . 2_565 ?
C015 C012 C011 121.67(18) . 2_565 ?
C015 C012 C01E 121.60(17) . . ?
C01E C012 C011 116.74(18) . 2_565 ?
C00A C013 C01S 123.25(18) . . ?
C00A C013 C01Y 121.94(18) . . ?
C01S C013 C01Y 114.80(18) . . ?
C012 C015 C01M 122.85(19) . . ?
C012 C015 C01R 122.64(19) . . ?
C01M C015 C01R 114.5(2) . . ?
C00M C016 C00V 121.49(16) . . ?
C00M C016 H016 119.3 . . ?
C00V C016 H016 119.3 . . ?
N01T C019 C002 118.99(15) . . ?
N01T C019 C027 120.0 . . ?
C027 C019 C002 121.01(15) . . ?
N01U C019 C002 116.7(3) . . ?
N01U C019 C3 120.8(4) . . ?
C3 C019 C002 122.4(3) . . ?
C02I N01T C019 120.0 . . ?
N01T C02I H02S 120.0 . . ?
N01T C02I C028 120.0 . . ?
C028 C02I H02S 120.0 . . ?
C02I C028 H028 120.0 . . ?
C02A C028 C02I 120.0 . . ?
C02A C028 H028 120.0 . . ?
C1BA C028 H02T 124.6 . . ?
C2BA C028 H02T 124.6 . . ?
C2BA C028 C1BA 110.8(4) . . ?
C028 C02A H02U 120.0 . . ?
C028 C02A C027 120.0 . . ?
C027 C02A H02U 120.0 . . ?
C019 C027 H027 120.0 . . ?
C02A C027 C019 120.0 . . ?
C02A C027 H027 120.0 . . ?
C008 C01A C01C 122.17(17) . . ?
C008 C01A C01W 122.35(18) . . ?
C01C C01A C01W 115.48(17) . . ?
N00N C01C C01A 178.0(2) . . ?
C00K C01D C01G 122.06(17) . . ?
C00K C01D C01P 123.03(17) . . ?
C01G C01D C01P 114.87(18) . . ?
C011 C01E C012 121.58(17) . . ?
C011 C01E H01E 119.2 . . ?
C012 C01E H01E 119.2 . . ?
N014 C01F C00C 178.7(3) . . ?
N00J C01G C01D 179.1(3) . . ?
N017 C01H C00Q 179.6(3) . . ?
C00T C01J H01J 119.1 . . ?
C00Y C01J C00T 121.76(17) . . ?
C00Y C01J H01J 119.1 . . ?
N01Q C01K C00C 178.6(3) . . ?
N01V C01M C015 177.9(3) . . ?
C02K N01O C01Z 120.0 . . ?
N01O C02K H02K 120.0 . . ?
N01O C02K C02L 120.0 . . ?
C02L C02K H02K 120.0 . . ?
C02K C02L H02L 120.0 . . ?
C02M C02L C02K 120.0 . . ?
C02M C02L H02L 120.0 . . ?
C2AA C02L H02A 124.7 . . ?
C02N C02L H02A 124.7 . . ?
C02N C02L C2AA 110.7(8) . . ?
C02L C02M H02M 120.0 . . ?
C02L C02M C02B 120.0 . . ?
C02B C02M H02M 120.0 . . ?
C02M C02B H02B 120.0 . . ?
C01Z C02B C02M 120.0 . . ?
C01Z C02B H02B 120.0 . . ?
N01O C01Z C020 117.78(19) . . ?
C02B C01Z N01O 120.0 . . ?
C02B C01Z C020 121.65(18) . . ?
N01P C01Z C020 120.1(5) . . ?
N01P C01Z C3AA 116.1(8) . . ?
C3AA C01Z C020 123.2(5) . . ?
N00X C01P C01D 178.0(3) . . ?
N01B C01R C015 178.6(3) . . ?
N01X C01S C013 177.8(3) . . ?
N00S C01W C01A 178.8(2) . . ?
N01N C01Y C013 178.7(3) . . ?
C021 C020 C01Z 117.9(2) . . ?
C021 C020 C024 120.8(2) . 2_575 ?
C024 C020 C01Z 121.2(3) 2_575 . ?
C020 C021 C023 121.6(3) . . ?
C020 C021 C2 108.4(6) . . ?
C024 C021 C020 120.4(2) . . ?
C024 C021 C023 117.7(3) . . ?
C024 C021 C2 131.0(6) . . ?
C02J N022 C023 120.0 . . ?
N022 C02J H02J 120.0 . . ?
N022 C02J C02F 120.0 . . ?
C02F C02J H02J 120.0 . . ?
C02J C02F H02F 120.0 . . ?
C02J C02F C02C 120.0 . . ?
C02C C02F H02F 120.0 . . ?
C02F C02C H02C 120.0 . . ?
C026 C02C C02F 120.0 . . ?
C026 C02C H02C 120.0 . . ?
C02C C026 H026 120.0 . . ?
C02C C026 C023 120.0 . . ?
C023 C026 H026 120.0 . . ?
N022 C023 C021 122.0(3) . . ?
C026 C023 C021 117.8(3) . . ?
C026 C023 N022 120.0 . . ?
C020 C024 C025 122.1(2) 2_575 . ?
C021 C024 C020 118.8(3) . 2_575 ?
C021 C024 C025 119.1(2) . . ?
C02D C025 C024 124.28(18) . . ?
C02D C025 N02N 120.0 . . ?
N02N C025 C024 115.71(18) . . ?
N02O C025 C024 117.5(5) . . ?
C4AA C025 C024 117.5(7) . . ?
C4AA C025 N02O 121.1(8) . . ?
C025 C02D H02D 120.0 . . ?
C025 C02D C02E 120.0 . . ?
C02E C02D H02D 120.0 . . ?
C02D C02E H02E 120.0 . . ?
C02O C02E C02D 120.0 . . ?
C02O C02E H02E 120.0 . . ?
C02E C02O H02O 120.0 . . ?
C02Q C02O C02E 120.0 . . ?
C02Q C02O H02O 120.0 . . ?
C02O C02Q H02Q 120.0 . . ?
C02O C02Q N02N 120.0 . . ?
N02N C02Q H02Q 120.0 . . ?
C02Q N02N C025 120.0 . . ?
C00E C0AA H0AA 122.1 . . ?
C00E C0AA C1AA 115.8(9) . . ?
C1AA C0AA H0AA 122.1 . . ?
C00E N0 C0 117.2(8) . . ?
C02H C0 H0 113.8 . . ?
N0 C0 C02H 132.5(10) . . ?
N0 C0 H0 113.8 . . ?
C02H C1AA C0AA 123.5(9) . . ?
C02H C1AA H1AA 118.2 . . ?
C0AA C1AA H1AA 118.2 . . ?
C01Z N01P C2AA 114.9(11) . . ?
C02L C2AA H2AA 116.1 . . ?
N01P C2AA C02L 127.8(12) . . ?
N01P C2AA H2AA 116.1 . . ?
C02L C02N H02N 119.2 . . ?
C02L C02N C3AA 121.6(9) . . ?
C3AA C02N H02N 119.2 . . ?
C01Z C3AA H3AA 118.4 . . ?
C02N C3AA C01Z 123.2(10) . . ?
C02N C3AA H3AA 118.4 . . ?
C02R N02O C025 118.1(9) . . ?
N02O C02R H02R 119.0 . . ?
C15 C02R N02O 121.9(13) . . ?
C15 C02R H02R 119.0 . . ?
C025 C4AA H4AA 122.5 . . ?
C025 C4AA C5AA 115.0(11) . . ?
C5AA C4AA H4AA 122.5 . . ?
C4AA C5AA H5AA 119.3 . . ?
C15 C5AA C4AA 121.3(16) . . ?
C15 C5AA H5AA 119.3 . . ?
C02R C15 C5AA 118.4(17) . . ?
C02R C15 H15 120.8 . . ?
C5AA C15 H15 120.8 . . ?
C6AA N1 C00D 118.7(6) . . ?
C01L C6AA N1 126.3(9) . . ?
C01L C6AA H6AA 116.9 . . ?
N1 C6AA H6AA 116.9 . . ?
C01L C01V H01V 118.1 . . ?
C01L C01V C7AA 123.7(8) . . ?
C7AA C01V H01V 118.1 . . ?
C00D C7AA C01V 123.4(8) . . ?
C00D C7AA H7AA 118.3 . . ?
C01V C7AA H7AA 118.3 . . ?
C2 C1 H1 120.0 . . ?
C2 C1 C0BA 120.0 . . ?
C0BA C1 H1 120.0 . . ?
C1 C2 C021 124.8(6) . . ?
N2 C2 C021 113.5(7) . . ?
N2 C2 C1 120.0 . . ?
C2 N2 C8AA 120.0 . . ?
N2 C8AA H8AA 120.0 . . ?
C9AA C8AA N2 120.0 . . ?
C9AA C8AA H8AA 120.0 . . ?
C8AA C9AA H9AA 120.0 . . ?
C8AA C9AA C0BA 120.0 . . ?
C0BA C9AA H9AA 120.0 . . ?
C1 C0BA H0BA 120.0 . . ?
C9AA C0BA C1 120.0 . . ?
C9AA C0BA H0BA 120.0 . . ?
C019 N01U C1BA 114.8(5) . . ?
C028 C1BA H1BA 114.8 . . ?
N01U C1BA C028 130.5(6) . . ?
N01U C1BA H1BA 114.8 . . ?
C028 C2BA H2BA 118.7 . . ?
C028 C2BA C3 122.7(6) . . ?
C3 C2BA H2BA 118.7 . . ?
C019 C3 H3 119.8 . . ?
C2BA C3 C019 120.5(6) . . ?
C2BA C3 H3 119.8 . . ?

loop_
_geom_bond_atom_site_label_1
_geom_bond_atom_site_label_2
_geom_bond_distance
_geom_bond_site_symmetry_2
_geom_bond_publ_flag
N001 C00D 1.3900 . ?
N001 C01I 1.3900 . ?
C00D C00B 1.3900 . ?
C00D C00G 1.480(2) . ?
C00D N1 1.363(6) . ?
C00D C7AA 1.320(8) . ?
C00B H00B 0.9300 . ?
C00B C01U 1.3900 . ?
C01U H01U 0.9300 . ?
C01U C01L 1.3900 . ?
C01L H01L 0.9300 . ?
C01L H01A 0.9300 . ?
C01L C01I 1.3900 . ?
C01L C6AA 1.306(12) . ?
C01L C01V 1.305(10) . ?
C01I H01I 0.9300 . ?
C002 C006 1.396(3) . ?
C002 C00G 1.398(3) 2_776 ?
C002 C019 1.465(2) . ?
N003 C007 1.136(3) . ?
N004 C00E 1.3900 . ?
N004 C029 1.3900 . ?
C00E C02G 1.3900 . ?
C00E C006 1.457(2) . ?
C00E C0AA 1.398(9) . ?
C00E N0 1.276(9) . ?
C02G H02G 0.9300 . ?
C02G C02P 1.3900 . ?
C02P H02P 0.9300 . ?
C02P C02H 1.3900 . ?
C02H H02H 0.9300 . ?
C02H H02I 0.9300 . ?
C02H C029 1.3900 . ?
C02H C0 1.321(11) . ?
C02H C1AA 1.393(12) . ?
C029 H029 0.9300 . ?
C005 H005 0.9300 . ?
C005 C008 1.425(3) . ?
C005 C00R 1.346(3) . ?
C006 C00G 1.401(3) . ?
C007 C009 1.430(3) . ?
C008 C00M 1.429(2) . ?
C008 C01A 1.392(3) . ?
C009 C00H 1.376(3) . ?
C009 C00Z 1.434(2) . ?
C00A C00F 1.436(2) . ?
C00A C00I 1.434(3) . ?
C00A C013 1.385(3) . ?
C00C C00V 1.398(3) . ?
C00C C01F 1.424(3) . ?
C00C C01K 1.418(3) . ?
C00F H00F 0.9300 . ?
C00F C00W 1.343(3) . ?
C00H C00P 1.440(2) . ?
C00H C00W 1.438(3) . ?
C00I H00I 0.9300 . ?
C00I C00P 1.343(3) . ?
N00J C01G 1.146(3) . ?
C00K C00U 1.427(3) . ?
C00K C00Y 1.428(2) . ?
C00K C01D 1.405(3) . ?
C00L H00L 0.9300 . ?
C00L C00T 1.427(2) . ?
C00L C00U 1.347(3) . ?
C00M H00M 0.9300 . ?
C00M C016 1.350(3) . ?
N00N C01C 1.140(3) . ?
N00O C00Z 1.140(2) . ?
C00P H00P 0.9300 . ?
C00Q C00T 1.402(3) . ?
C00Q C010 1.417(3) . ?
C00Q C01H 1.427(3) . ?
C00R H00R 0.9300 . ?
C00R C00V 1.433(2) . ?
N00S C01W 1.149(3) . ?
C00T C01J 1.426(3) . ?
C00U H00U 0.9300 . ?
C00V C016 1.424(3) . ?
C00W H00W 0.9300 . ?
N00X C01P 1.149(3) . ?
C00Y H00Y 0.9300 . ?
C00Y C01J 1.346(3) . ?
C010 N018 1.143(3) . ?
C011 H011 0.9300 . ?
C011 C012 1.440(3) 2_565 ?
C011 C01E 1.340(3) . ?
C012 C015 1.383(3) . ?
C012 C01E 1.436(3) . ?
C013 C01S 1.422(3) . ?
C013 C01Y 1.425(3) . ?
N014 C01F 1.142(3) . ?
C015 C01M 1.428(3) . ?
C015 C01R 1.429(3) . ?
C016 H016 0.9300 . ?
N017 C01H 1.140(3) . ?
C019 N01T 1.3900 . ?
C019 C027 1.3900 . ?
C019 N01U 1.298(6) . ?
C019 C3 1.371(7) . ?
N01T C02I 1.3900 . ?
C02I H02S 0.9300 . ?
C02I C028 1.3900 . ?
C028 H028 0.9300 . ?
C028 H02T 0.9300 . ?
C028 C02A 1.3900 . ?
C028 C1BA 1.388(9) . ?
C028 C2BA 1.324(9) . ?
C02A H02U 0.9300 . ?
C02A C027 1.3900 . ?
C027 H027 0.9300 . ?
C01A C01C 1.420(3) . ?
C01A C01W 1.424(3) . ?
N01B C01R 1.145(3) . ?
C01D C01G 1.414(3) . ?
C01D C01P 1.425(3) . ?
C01E H01E 0.9300 . ?
C01J H01J 0.9300 . ?
C01K N01Q 1.137(3) . ?
C01M N01V 1.133(3) . ?
N01N C01Y 1.145(3) . ?
N01O C02K 1.3900 . ?
N01O C01Z 1.3900 . ?
C02K H02K 0.9300 . ?
C02K C02L 1.3900 . ?
C02L H02L 0.9300 . ?
C02L H02A 0.9300 . ?
C02L C02M 1.3900 . ?
C02L C2AA 1.386(14) . ?
C02L C02N 1.323(12) . ?
C02M H02M 0.9300 . ?
C02M C02B 1.3900 . ?
C02B H02B 0.9300 . ?
C02B C01Z 1.3900 . ?
C01Z C020 1.451(3) . ?
C01Z N01P 1.357(10) . ?
C01Z C3AA 1.372(10) . ?
C01S N01X 1.143(3) . ?
C020 C021 1.410(4) . ?
C020 C024 1.412(3) 2_575 ?
C021 C023 1.460(4) . ?
C021 C024 1.384(3) . ?
C021 C2 1.472(8) . ?
N022 C02J 1.3900 . ?
N022 C023 1.3900 . ?
C02J H02J 0.9300 . ?
C02J C02F 1.3900 . ?
C02F H02F 0.9300 . ?
C02F C02C 1.3900 . ?
C02C H02C 0.9300 . ?
C02C C026 1.3900 . ?
C026 H026 0.9300 . ?
C026 C023 1.3900 . ?
C024 C025 1.474(4) . ?
C025 C02D 1.3900 . ?
C025 N02N 1.3900 . ?
C025 N02O 1.402(8) . ?
C025 C4AA 1.321(10) . ?
C02D H02D 0.9300 . ?
C02D C02E 1.3900 . ?
C02E H02E 0.9300 . ?
C02E C02O 1.3900 . ?
C02O H02O 0.9300 . ?
C02O C02Q 1.3900 . ?
C02Q H02Q 0.9300 . ?
C02Q N02N 1.3900 . ?
C0AA H0AA 0.9300 . ?
C0AA C1AA 1.400(13) . ?
N0 C0 1.294(11) . ?
C0 H0 0.9300 . ?
C1AA H1AA 0.9300 . ?
N01P C2AA 1.357(13) . ?
C2AA H2AA 0.9300 . ?
C02N H02N 0.9300 . ?
C02N C3AA 1.334(12) . ?
C3AA H3AA 0.9300 . ?
N02O C02R 1.328(13) . ?
C02R H02R 0.9300 . ?
C02R C15 1.283(19) . ?
C4AA H4AA 0.9300 . ?
C4AA C5AA 1.379(15) . ?
C5AA H5AA 0.9300 . ?
C5AA C15 1.37(2) . ?
C15 H15 0.9300 . ?
N1 C6AA 1.347(9) . ?
C6AA H6AA 0.9300 . ?
C01V H01V 0.9300 . ?
C01V C7AA 1.329(9) . ?
C7AA H7AA 0.9300 . ?
C1 H1 0.9300 . ?
C1 C2 1.3900 . ?
C1 C0BA 1.3900 . ?
C2 N2 1.3900 . ?
N2 C8AA 1.3900 . ?
C8AA H8AA 0.9300 . ?
C8AA C9AA 1.3900 . ?
C9AA H9AA 0.9300 . ?
C9AA C0BA 1.3900 . ?
C0BA H0BA 0.9300 . ?
N01U C1BA 1.332(8) . ?
C1BA H1BA 0.9300 . ?
C2BA H2BA 0.9300 . ?
C2BA C3 1.369(8) . ?
C3 H3 0.9300 . ?
